data_2230145
loop_
_publ_author_name
'Awan, Shafique Ahmad'
'Tahir, M. Nawaz'
'Muhammad, Iram Khushi'
'Ahmad, Saeed'
'Tariq, Muhammad Ilyas'

_publ_section_title
;
 <i>cyclo</i>-Tetrakis(\m~2~-3-sulfidopropyl-\k^3^<i>C</i>^1^,<i>S</i>:<i>S</i>)tetrakis[chloridocobalt(III)]
;
_journal_coeditor_code SI2349
_journal_issue 5
_journal_name_full 'Acta Crystallographica Section E'
_journal_page_first m576
_journal_page_last m577
_journal_paper_doi 10.1107/S1600536811013067
_journal_volume 67
_journal_year 2011
_chemical_formula_iupac '[Co4 Cl4 (C3 H6 S)]4]'
_chemical_formula_moiety 'C12 H24 Cl4 Co4 S4'
_chemical_formula_sum 'C12 H24 Cl4 Co4 S4'
_chemical_formula_weight 674.07
_chemical_name_systematic
;
<i>cyclo</i>-Tetrakis(\m~2~-3-sulfidopropyl-
\k^3^<i>C</i>^1^,<i>S</i>:<i>S</i>)tetrakis[chloridocobalt(III)]
;
_space_group_IT_number 15
_symmetry_cell_setting monoclinic
_symmetry_space_group_name_Hall '-C 2yc'
_symmetry_space_group_name_H-M 'C 1 2/c 1'
_atom_sites_solution_hydrogens geom
_atom_sites_solution_primary direct
_atom_sites_solution_secondary difmap
_audit_creation_method SHELXL-97
_cell_angle_alpha 90
_cell_angle_beta 130.440(4)
_cell_angle_gamma 90
_cell_formula_units_Z 4
_cell_length_a 23.6135(12)
_cell_length_b 7.8465(3)
_cell_length_c 16.8693(9)
_cell_measurement_reflns_used 1782
_cell_measurement_temperature 296(2)
_cell_measurement_theta_max 25.24
_cell_measurement_theta_min 2.27
_cell_volume 2378.8(2)
_computing_cell_refinement 'SAINT (Bruker, 2009)'
_computing_data_collection 'APEX2 (Bruker, 2009)'
_computing_data_reduction 'SAINT (Bruker, 2009)'
_computing_molecular_graphics
;
ORTEPIII (Burnett & Johnson, 1996), ORTEP-3 for Windows (Farrugia,
1997) and
PLATON (Spek, 2009)
;
_computing_publication_material
;
WinGX (Farrugia, 1999) and PLATON (Spek, 2009)
;
_computing_structure_refinement 'SHELXL97 (Sheldrick, 2008)'
_computing_structure_solution 'SHELXS97 (Sheldrick, 2008)'
_diffrn_ambient_temperature 296(2)
_diffrn_detector_area_resol_mean 8.10
_diffrn_measured_fraction_theta_full 1.000
_diffrn_measured_fraction_theta_max 1.000
_diffrn_measurement_device_type 'Bruker Kappa APEXII CCD'
_diffrn_measurement_method \w
_diffrn_radiation_monochromator graphite
_diffrn_radiation_source 'fine-focus sealed tube'
_diffrn_radiation_type MoK\a
_diffrn_radiation_wavelength 0.71073
_diffrn_reflns_av_R_equivalents 0.0584
_diffrn_reflns_av_sigmaI/netI 0.0303
_diffrn_reflns_limit_h_max 28
_diffrn_reflns_limit_h_min -28
_diffrn_reflns_limit_k_max 8
_diffrn_reflns_limit_k_min -9
_diffrn_reflns_limit_l_max 20
_diffrn_reflns_limit_l_min -20
_diffrn_reflns_number 13736
_diffrn_reflns_theta_full 25.24
_diffrn_reflns_theta_max 25.24
_diffrn_reflns_theta_min 2.27
_diffrn_standards_number 0
_exptl_absorpt_coefficient_mu 3.537
_exptl_absorpt_correction_T_max 0.683
_exptl_absorpt_correction_T_min 0.675
_exptl_absorpt_correction_type multi-scan
_exptl_absorpt_process_details '(SADABS; Bruker, 2005)'
_exptl_crystal_colour white
_exptl_crystal_density_diffrn 1.882
_exptl_crystal_density_method 'not measured'
_exptl_crystal_description prisms
_exptl_crystal_F_000 1344
_exptl_crystal_size_max 0.24
_exptl_crystal_size_mid 0.16
_exptl_crystal_size_min 0.14
_refine_diff_density_max 0.702
_refine_diff_density_min -0.621
_refine_ls_extinction_method none
_refine_ls_goodness_of_fit_ref 1.036
_refine_ls_hydrogen_treatment constr
_refine_ls_matrix_type full
_refine_ls_number_parameters 109
_refine_ls_number_reflns 2152
_refine_ls_number_restraints 0
_refine_ls_restrained_S_all 1.036
_refine_ls_R_factor_all 0.0518
_refine_ls_R_factor_gt 0.0413
_refine_ls_shift/su_max 0.000
_refine_ls_shift/su_mean 0.000
_refine_ls_structure_factor_coef Fsqd
_refine_ls_weighting_details 'w=1/[\s^2^(Fo^2^)+(0.0653P)^2^+15.5359P] where P=(Fo^2^+2Fc^2^)/3'
_refine_ls_weighting_scheme calc
_refine_ls_wR_factor_gt 0.1143
_refine_ls_wR_factor_ref 0.1245
_reflns_number_gt 1782
_reflns_number_total 2152
_reflns_threshold_expression I>2\s(I)
_cod_data_source_file si2349.cif
_cod_data_source_block I
_cod_original_cell_volume 2378.9(2)
_cod_original_sg_symbol_H-M 'C 2/c'
_cod_database_code 2230145
_cod_database_fobs_code 2230145

loop_
_symmetry_equiv_pos_site_id
_symmetry_equiv_pos_as_xyz
1 x,y,z
2 -x,y,1/2-z
3 -x,-y,-z
4 x,-y,1/2+z
5 1/2+x,1/2+y,z
6 1/2-x,1/2+y,1/2-z
7 1/2-x,1/2-y,-z
8 1/2+x,1/2-y,1/2+z

loop_
_atom_site_aniso_label
_atom_site_aniso_U_11
_atom_site_aniso_U_22
_atom_site_aniso_U_33
_atom_site_aniso_U_12
_atom_site_aniso_U_13
_atom_site_aniso_U_23
Co1 0.0275(4) 0.0399(4) 0.0300(4) -0.0012(3) 0.0189(3) -0.0025(3)
Co2 0.0338(4) 0.0373(4) 0.0312(4) -0.0014(3) 0.0217(3) 0.0004(3)
Cl1 0.0496(9) 0.0537(9) 0.0545(9) -0.0089(7) 0.0299(8) -0.0081(7)
Cl2 0.0683(11) 0.0733(11) 0.0725(12) 0.0219(9) 0.0483(10) 0.0114(9)
S1 0.0485(8) 0.0520(8) 0.0377(7) -0.0099(7) 0.0281(7) -0.0045(6)
S2 0.0407(8) 0.0667(10) 0.0398(8) 0.0055(7) 0.0274(7) 0.0030(7)
C1 0.091(5) 0.045(4) 0.054(4) -0.010(4) 0.044(4) -0.004(3)
C2 0.066(4) 0.047(4) 0.056(4) 0.003(3) 0.033(4) 0.008(3)
C3 0.034(3) 0.045(3) 0.030(3) -0.003(2) 0.021(2) 0.005(2)
C4 0.056(4) 0.064(4) 0.074(5) 0.000(3) 0.043(4) 0.022(4)
C5 0.056(4) 0.067(4) 0.074(5) -0.010(3) 0.043(4) 0.003(4)
C6 0.038(3) 0.047(3) 0.037(3) -0.012(2) 0.023(3) -0.005(2)

loop_
_atom_site_type_symbol
_atom_site_label
_atom_site_fract_x
_atom_site_fract_y
_atom_site_fract_z
_atom_site_U_iso_or_equiv
_atom_site_thermal_displace_type
_atom_site_calc_flag
_atom_site_refinement_flags
_atom_site_occupancy
Co Co1 0.17597(4) -0.17781(9) 0.30876(5) 0.0323(2) Uani . . 1.000
Co Co2 0.14629(4) -0.12119(9) 0.50575(5) 0.0336(2) Uani . . 1.000
Cl Cl1 0.09923(9) -0.3988(2) 0.25283(12) 0.0555(5) Uani . . 1.000
Cl Cl2 0.07469(11) 0.0860(3) 0.49043(15) 0.0694(7) Uani . . 1.000
S S1 0.21157(8) -0.0272(2) 0.45587(11) 0.0460(4) Uani . . 1.000
S S2 0.28224(8) -0.2358(2) 0.33225(11) 0.0481(5) Uani . . 1.000
C C1 0.1631(4) 0.1666(8) 0.3814(5) 0.066(3) Uani . . 1.000
C C2 0.0959(4) 0.1316(9) 0.2708(5) 0.061(2) Uani . . 1.000
C C3 0.1163(3) 0.0287(7) 0.2182(4) 0.0362(17) Uani . . 1.000
C C4 0.3356(4) -0.0372(9) 0.3904(6) 0.064(3) Uani . . 1.000
C C5 0.4140(4) -0.0689(10) 0.4862(6) 0.065(3) Uani . . 1.000
C C6 0.4164(3) -0.1622(7) 0.5638(4) 0.0417(17) Uani . . 1.000
H H1A 0.14799 0.22914 0.41469 0.0787 Uiso . . 1.000
H H1B 0.19711 0.23811 0.38263 0.0787 Uiso . . 1.000
H H2A 0.05934 0.07031 0.26878 0.0733 Uiso . . 1.000
H H2B 0.07391 0.23855 0.23404 0.0733 Uiso . . 1.000
H H3A 0.14572 0.09690 0.20863 0.0435 Uiso . . 1.000
H H3B 0.07165 -0.00820 0.15024 0.0435 Uiso . . 1.000
H H4A 0.33533 0.02242 0.33979 0.0769 Uiso . . 1.000
H H4B 0.31166 0.03559 0.40757 0.0769 Uiso . . 1.000
H H5A 0.43922 -0.13460 0.46849 0.0783 Uiso . . 1.000
H H5B 0.43980 0.03894 0.51537 0.0783 Uiso . . 1.000
H H6A 0.39644 -0.09200 0.58805 0.0502 Uiso . . 1.000
H H6B 0.46733 -0.19168 0.62322 0.0502 Uiso . . 1.000

loop_
_atom_type_symbol
_atom_type_description
_atom_type_scat_dispersion_real
_atom_type_scat_dispersion_imag
_atom_type_scat_source
C C 0.0033 0.0016 'International Tables Vol C Tables 4.2.6.8 and 6.1.1.4'
H H 0.0000 0.0000 'International Tables Vol C Tables 4.2.6.8 and 6.1.1.4'
S S 0.1246 0.1234 'International Tables Vol C Tables 4.2.6.8 and 6.1.1.4'
Cl Cl 0.1484 0.1585 'International Tables Vol C Tables 4.2.6.8 and 6.1.1.4'
Co Co 0.3494 0.9721 'International Tables Vol C Tables 4.2.6.8 and 6.1.1.4'

loop_
_geom_angle_atom_site_label_1
_geom_angle_atom_site_label_2
_geom_angle_atom_site_label_3
_geom_angle_site_symmetry_1
_geom_angle_site_symmetry_2
_geom_angle_site_symmetry_3
_geom_angle
_geom_angle_publ_flag
Cl1 Co1 S1 . . . 118.22(8) no
Cl1 Co1 S2 . . . 114.37(8) no
Cl1 Co1 C3 . . . 108.9(2) no
S1 Co1 S2 . . . 108.14(7) no
S1 Co1 C3 . . . 89.52(17) no
S2 Co1 C3 . . . 115.5(2) no
Cl2 Co2 S1 . . . 111.09(9) no
Cl2 Co2 S2 . . 7_546 113.44(8) no
Cl2 Co2 C6 . . 7_546 109.0(2) no
S1 Co2 S2 . . 7_546 115.39(8) no
S1 Co2 C6 . . 7_546 117.5(2) no
S2 Co2 C6 7_546 . 7_546 88.68(15) no
Co1 S1 Co2 . . . 110.96(8) no
Co1 S1 C1 . . . 93.3(2) no
Co2 S1 C1 . . . 104.4(4) no
Co1 S2 C4 . . . 102.5(4) no
Co1 S2 Co2 . . 7_546 99.94(8) no
Co2 S2 C4 7_546 . . 93.3(2) no
S1 C1 C2 . . . 113.0(5) no
C1 C2 C3 . . . 110.6(8) no
Co1 C3 C2 . . . 108.5(4) no
S2 C4 C5 . . . 112.1(5) no
C4 C5 C6 . . . 110.6(9) no
Co2 C6 C5 7_546 . . 107.9(4) no
S1 C1 H1A . . . 109.00 no
S1 C1 H1B . . . 109.00 no
C2 C1 H1A . . . 109.00 no
C2 C1 H1B . . . 109.00 no
H1A C1 H1B . . . 108.00 no
C1 C2 H2A . . . 110.00 no
C1 C2 H2B . . . 109.00 no
C3 C2 H2A . . . 110.00 no
C3 C2 H2B . . . 109.00 no
H2A C2 H2B . . . 108.00 no
Co1 C3 H3A . . . 110.00 no
Co1 C3 H3B . . . 110.00 no
C2 C3 H3A . . . 110.00 no
C2 C3 H3B . . . 110.00 no
H3A C3 H3B . . . 108.00 no
S2 C4 H4A . . . 109.00 no
S2 C4 H4B . . . 109.00 no
C5 C4 H4A . . . 109.00 no
C5 C4 H4B . . . 109.00 no
H4A C4 H4B . . . 108.00 no
C4 C5 H5A . . . 110.00 no
C4 C5 H5B . . . 110.00 no
C6 C5 H5A . . . 109.00 no
C6 C5 H5B . . . 110.00 no
H5A C5 H5B . . . 108.00 no
C5 C6 H6A . . . 110.00 no
C5 C6 H6B . . . 110.00 no
H6A C6 H6B . . . 108.00 no
Co2 C6 H6A 7_546 . . 110.00 no
Co2 C6 H6B 7_546 . . 110.00 no

loop_
_geom_bond_atom_site_label_1
_geom_bond_atom_site_label_2
_geom_bond_site_symmetry_1
_geom_bond_site_symmetry_2
_geom_bond_distance
_geom_bond_publ_flag
Co1 Cl1 . . 2.228(2) yes
Co1 S1 . . 2.3570(17) yes
Co1 S2 . . 2.318(2) yes
Co1 C3 . . 2.038(6) yes
Co2 Cl2 . . 2.236(3) yes
Co2 S1 . . 2.305(2) yes
Co2 S2 . 7_546 2.3648(16) yes
Co2 C6 . 7_546 2.051(6) yes
S1 C1 . . 1.826(7) yes
S2 C4 . . 1.837(8) yes
C1 C2 . . 1.495(10) no
C2 C3 . . 1.492(11) no
C4 C5 . . 1.490(13) no
C5 C6 . . 1.469(11) no
C1 H1A . . 0.9700 no
C1 H1B . . 0.9700 no
C2 H2A . . 0.9700 no
C2 H2B . . 0.9700 no
C3 H3A . . 0.9700 no
C3 H3B . . 0.9700 no
C4 H4A . . 0.9700 no
C4 H4B . . 0.9700 no
C5 H5A . . 0.9700 no
C5 H5B . . 0.9700 no
C6 H6A . . 0.9700 no
C6 H6B . . 0.9700 no

loop_
_geom_contact_atom_site_label_1
_geom_contact_atom_site_label_2
_geom_contact_distance
_geom_contact_site_symmetry_1
_geom_contact_site_symmetry_2
_geom_contact_publ_flag
Co1 H4A 3.3200 . 6_545 no
Cl1 C3 3.473(6) . . no
Cl1 C6 3.343(7) . 8_444 no
Cl1 C6 3.379(7) . 7_546 no
Cl2 C1 3.623(11) . . no
Cl2 C3 3.512(7) . 2_555 no
Cl2 C6 3.492(6) . 7_546 no
Cl2 C3 3.412(6) . 4_555 no
Cl2 S1 3.744(4) . . no
Cl2 C2 3.570(7) . 2_555 no
Cl1 H4A 2.8900 . 6_545 no
Cl1 H2B 2.8800 . 1_545 no
Cl1 H6A 2.6200 . 7_546 no
Cl1 H6B 2.4800 . 8_444 no
Cl2 H1A 2.9600 . . no
Cl2 H3B 2.8100 . 4_555 no
Cl2 H3B 2.7400 . 2_555 no
Cl2 H5B 2.9600 . 7_556 no
S1 Cl2 3.744(4) . . no
S1 S2 3.785(3) . . no
S1 C2 2.774(7) . . no
S1 C3 3.103(5) . . no
S1 Co1 3.8074(16) . 7_546 no
S1 S1 3.773(2) . 7_546 no
S2 C3 3.539(8) . 6_545 no
S2 S1 3.785(3) . . no
S2 C3 3.686(7) . . no
S1 H4B 3.0000 . . no
S1 H1B 3.1000 . 7_556 no
S2 H3A 2.5700 . 6_545 no
S2 H4A 3.0500 . 6_545 no
C2 Cl2 3.570(7) . 2_555 no
C3 Cl1 3.473(6) . . no
C3 S1 3.103(5) . . no
C3 S2 3.686(7) . . no
C3 C1 2.455(9) . . no
C3 Cl2 3.512(7) . 2_555 no
C3 Cl2 3.412(6) . 4_554 no
C3 S2 3.539(8) . 6_555 no
C6 Cl1 3.379(7) . 7_546 no
C6 Cl2 3.491(6) . 7_546 no
C6 Cl1 3.343(7) . 8_545 no
H1A Cl2 2.9600 . . no
H1B H3A 2.5900 . . no
H1B S1 3.1000 . 7_556 no
H2A H2A 2.4400 . 2_555 no
H2B Cl1 2.8800 . 1_565 no
H3A H1B 2.5900 . . no
H3A S2 2.5700 . 6_555 no
H3B Cl2 2.7400 . 2_555 no
H3B Cl2 2.8100 . 4_554 no
H4A Co1 3.3200 . 6_555 no
H4A Cl1 2.8900 . 6_555 no
H4A S2 3.0500 . 6_555 no
H4B S1 3.0000 . . no
H4B H6A 2.5200 . . no
H5B Cl2 2.9600 . 7_556 no
H6A H4B 2.5200 . . no
H6A Cl1 2.6200 . 7_546 no
H6B Cl1 2.4800 . 8_545 no

loop_
_geom_hbond_atom_site_label_D
_geom_hbond_atom_site_label_H
_geom_hbond_atom_site_label_A
_geom_hbond_site_symmetry_A
_geom_hbond_distance_DH
_geom_hbond_distance_HA
_geom_hbond_distance_DA
_geom_hbond_angle_DHA
_geom_hbond_publ_flag
C3 H3A S2 6_555 0.97 2.57 3.539(8) 175 yes
C3 H3B Cl2 2_555 0.97 2.74 3.512(7) 138 yes
C3 H3B Cl2 4_554 0.97 2.81 3.412(6) 121 yes
C6 H6A Cl1 7_546 0.97 2.62 3.379(7) 135 yes
C6 H6B Cl1 8_545 0.97 2.48 3.343(7) 148 yes

loop_
_geom_torsion_atom_site_label_1
_geom_torsion_atom_site_label_2
_geom_torsion_atom_site_label_3
_geom_torsion_atom_site_label_4
_geom_torsion_site_symmetry_1
_geom_torsion_site_symmetry_2
_geom_torsion_site_symmetry_3
_geom_torsion_site_symmetry_4
_geom_torsion
_geom_torsion_publ_flag
Cl1 Co1 S1 Co2 . . . . -7.06(11) no
Cl1 Co1 S1 C1 . . . . -113.8(3) no
S2 Co1 S1 Co2 . . . . -139.02(7) no
S2 Co1 S1 C1 . . . . 114.2(3) no
C3 Co1 S1 Co2 . . . . 104.3(2) no
C3 Co1 S1 C1 . . . . -2.5(4) no
Cl1 Co1 S2 C4 . . . . -174.3(3) no
Cl1 Co1 S2 Co2 . . . 7_546 -78.66(7) no
S1 Co1 S2 C4 . . . . -40.3(3) no
S1 Co1 S2 Co2 . . . 7_546 55.34(7) no
C3 Co1 S2 C4 . . . . 58.1(3) no
C3 Co1 S2 Co2 . . . 7_546 153.74(17) no
Cl1 Co1 C3 C2 . . . . 95.3(5) no
S1 Co1 C3 C2 . . . . -24.5(5) no
S2 Co1 C3 C2 . . . . -134.5(5) no
Cl2 Co2 S1 Co1 . . . . -116.41(8) no
Cl2 Co2 S1 C1 . . . . -17.1(2) no
S2 Co2 S1 Co1 7_546 . . . 112.67(7) no
S2 Co2 S1 C1 7_546 . . . -148.1(2) no
C6 Co2 S1 Co1 7_546 . . . 10.1(2) no
C6 Co2 S1 C1 7_546 . . . 109.3(3) no
Cl2 Co2 S2 Co1 . . 7_546 7_546 -145.79(9) no
Cl2 Co2 S2 C4 . . 7_546 7_546 110.9(4) no
S1 Co2 S2 Co1 . . 7_546 7_546 -16.01(8) no
S1 Co2 S2 C4 . . 7_546 7_546 -119.3(4) no
Cl2 Co2 C6 C5 . . 7_546 7_546 -87.1(6) no
S1 Co2 C6 C5 . . 7_546 7_546 145.4(5) no
Co1 S1 C1 C2 . . . . 30.3(8) no
Co2 S1 C1 C2 . . . . -82.3(7) no
Co1 S2 C4 C5 . . . . 130.1(7) no
Co2 S2 C4 C5 7_546 . . . 29.2(7) no
S1 C1 C2 C3 . . . . -56.3(9) no
C1 C2 C3 Co1 . . . . 51.0(7) no
S2 C4 C5 C6 . . . . -57.7(9) no
C4 C5 C6 Co2 . . . 7_546 54.4(7) no
